data_4129670
loop_
_publ_author_name
'Pinkowicz, Dawid'
'Southerland, Heather I.'
'Avenda\~no, Carolina'
'Prosvirin, Andrey'
'Sanders, Codi'
'Wernsdorfer, Wolfgang'
'Pedersen, Kasper S.'
'Dreiser, Jan'
'Cl\'erac, Rodolphe'
'Nehrkorn, Joscha'
'Simeoni, Giovanna G.'
'Schnegg, Alexander'
'Holldack, Karsten'
'Dunbar, Kim R.'

_publ_section_title
;
 Cyanide Single-Molecule Magnets Exhibiting Solvent Dependent Reversible
 &quot;On&quot; and &quot;Off&quot; Exchange Bias Behavior.
;
_journal_issue 45
_journal_name_full 'Journal of the American Chemical Society'
_journal_page_first 14406
_journal_page_last 14422
_journal_paper_doi 10.1021/jacs.5b09378
_journal_volume 137
_journal_year 2015
_chemical_formula_sum 'C91 H94 Mn2 N11 O13 Os P2'
_chemical_formula_weight 1911.79
_space_group_IT_number 15
_space_group_name_Hall '-C 2yc'
_space_group_name_H-M_alt 'C 1 2/c 1'
_symmetry_cell_setting monoclinic
_symmetry_space_group_name_H-M 'C 1 2/c 1'
_atom_sites_solution_hydrogens geom
_atom_sites_solution_primary direct
_atom_sites_solution_secondary difmap
_audit_creation_method SHELXL-97
_cell_angle_alpha 90.00
_cell_angle_beta 103.254(3)
_cell_angle_gamma 90.00
_cell_formula_units_Z 4
_cell_length_a 17.346(4)
_cell_length_b 13.979(3)
_cell_length_c 37.662(9)
_cell_measurement_temperature 296(2)
_cell_volume 8889(4)
_computing_structure_refinement 'SHELXL-97 (Sheldrick, 2008)'
_diffrn_ambient_temperature 296(2)
_diffrn_measured_fraction_theta_full 0.995
_diffrn_measured_fraction_theta_max 0.995
_diffrn_radiation_monochromator graphite
_diffrn_radiation_source 'fine-focus sealed tube'
_diffrn_radiation_type MoK\a
_diffrn_radiation_wavelength 0.71073
_diffrn_reflns_av_R_equivalents 0.0600
_diffrn_reflns_av_sigmaI/netI 0.0538
_diffrn_reflns_limit_h_max 19
_diffrn_reflns_limit_h_min -19
_diffrn_reflns_limit_k_max 15
_diffrn_reflns_limit_k_min -15
_diffrn_reflns_limit_l_max 43
_diffrn_reflns_limit_l_min -43
_diffrn_reflns_number 29323
_diffrn_reflns_theta_full 24.16
_diffrn_reflns_theta_max 24.16
_diffrn_reflns_theta_min 1.89
_exptl_absorpt_coefficient_mu 1.809
_exptl_absorpt_correction_T_max 0.7450
_exptl_absorpt_correction_T_min 0.5354
_exptl_absorpt_correction_type multi-scan
_exptl_absorpt_process_details SADABS
_exptl_crystal_colour red
_exptl_crystal_density_diffrn 1.429
_exptl_crystal_density_method 'not measured'
_exptl_crystal_description plate
_exptl_crystal_F_000 3908
_exptl_crystal_size_max 0.30
_exptl_crystal_size_mid 0.16
_exptl_crystal_size_min 0.05
_refine_diff_density_max 0.601
_refine_diff_density_min -0.391
_refine_diff_density_rms 0.073
_refine_ls_extinction_method none
_refine_ls_goodness_of_fit_ref 1.020
_refine_ls_hydrogen_treatment mixed
_refine_ls_matrix_type full
_refine_ls_number_parameters 576
_refine_ls_number_reflns 7063
_refine_ls_number_restraints 0
_refine_ls_restrained_S_all 1.020
_refine_ls_R_factor_all 0.0611
_refine_ls_R_factor_gt 0.0365
_refine_ls_shift/su_max 0.000
_refine_ls_shift/su_mean 0.000
_refine_ls_structure_factor_coef Fsqd
_refine_ls_weighting_details 'calc w=1/[\s^2^(Fo^2^)+(0.0332P)^2^+3.9754P] where P=(Fo^2^+2Fc^2^)/3'
_refine_ls_weighting_scheme calc
_refine_ls_wR_factor_gt 0.0687
_refine_ls_wR_factor_ref 0.0758
_reflns_number_gt 5348
_reflns_number_total 7063
_reflns_threshold_expression >2\s(I)
_cod_data_source_file ja5b09378_si_008.cif
_cod_data_source_block mn2os_rt_xprep
_cod_original_sg_symbol_H-M C2/c
_cod_database_code 4129670

loop_
_symmetry_equiv_pos_as_xyz
'x, y, z'
'-x, y, -z+1/2'
'x+1/2, y+1/2, z'
'-x+1/2, y+1/2, -z+1/2'
'-x, -y, -z'
'x, -y, z-1/2'
'-x+1/2, -y+1/2, -z'
'x+1/2, -y+1/2, z-1/2'

loop_
_atom_site_label
_atom_site_type_symbol
_atom_site_fract_x
_atom_site_fract_y
_atom_site_fract_z
_atom_site_U_iso_or_equiv
_atom_site_adp_type
_atom_site_occupancy
_atom_site_symmetry_multiplicity
_atom_site_calc_flag
_atom_site_refinement_flags
Os1 Os 0.2500 0.7500 0.0000 0.02993(8) Uani 1 2 d S
Mn1 Mn 0.01023(4) 0.71743(4) 0.053777(18) 0.03253(17) Uani 1 1 d .
P1 P 0.08525(7) 0.31431(9) 0.24978(3) 0.0436(3) Uani 1 1 d .
O1 O 0.08414(16) 0.63546(19) 0.08190(8) 0.0443(8) Uani 1 1 d .
N4 N -0.05847(19) 0.6101(2) 0.03102(9) 0.0300(8) Uani 1 1 d .
O3 O -0.0639(2) 0.7062(3) 0.09828(10) 0.0569(11) Uani 1 1 d .
O50 O 0.1755(2) 0.4255(3) 0.89918(12) 0.0657(12) Uani 1 1 d .
O51 O 0.3148(4) 0.4445(5) 0.19054(19) 0.122(2) Uani 1 1 d .
O52 O 0.3604(3) 0.5048(3) 0.13077(13) 0.0723(13) Uani 1 1 d .
N2 N 0.3036(2) 0.6169(3) 0.07056(11) 0.0530(11) Uani 1 1 d .
N1 N 0.0741(2) 0.7187(2) 0.00899(10) 0.0421(10) Uani 1 1 d .
C17 C -0.0488(3) 0.5225(3) 0.04189(13) 0.0390(12) Uani 1 1 d .
N5 N -0.07516(18) 0.7954(2) 0.02301(9) 0.0299(8) Uani 1 1 d .
O2 O 0.06131(16) 0.82484(19) 0.07756(8) 0.0423(8) Uani 1 1 d .
C2 C 0.2853(2) 0.6664(3) 0.04566(12) 0.0370(11) Uani 1 1 d .
C3 C 0.2408(3) 0.6274(3) -0.03119(13) 0.0426(12) Uani 1 1 d .
N3 N 0.2346(3) 0.5572(3) -0.04735(12) 0.0634(13) Uani 1 1 d .
C1 C 0.1357(3) 0.7311(3) 0.00460(11) 0.0323(10) Uani 1 1 d .
C23 C 0.0789(3) 0.5431(3) 0.08704(12) 0.0384(11) Uani 1 1 d .
C18 C 0.0147(3) 0.4861(3) 0.06926(12) 0.0399(11) Uani 1 1 d .
C16 C -0.1230(2) 0.6404(3) 0.00217(11) 0.0313(10) Uani 1 1 d .
C11 C -0.1318(2) 0.7391(3) -0.00205(10) 0.0310(9) Uani 1 1 d .
C10 C -0.0784(2) 0.8882(3) 0.02320(12) 0.0359(11) Uani 1 1 d .
H10 H -0.1222 0.9169 0.0080 0.043 Uiso 1 1 calc R
C9 C -0.0207(2) 0.9498(3) 0.04474(11) 0.0314(10) Uani 1 1 d .
C8 C -0.0307(3) 1.0492(3) 0.03898(12) 0.0422(12) Uani 1 1 d .
H8 H -0.0759 1.0716 0.0228 0.051 Uiso 1 1 calc R
C7 C 0.0243(3) 1.1131(3) 0.05660(12) 0.0468(12) Uani 1 1 d .
H7 H 0.0163 1.1784 0.0528 0.056 Uiso 1 1 calc R
C6 C 0.0922(3) 1.0796(3) 0.08026(12) 0.0463(12) Uani 1 1 d .
H6 H 0.1305 1.1229 0.0919 0.056 Uiso 1 1 calc R
C5 C 0.1039(3) 0.9835(3) 0.08684(12) 0.0403(12) Uani 1 1 d .
H5 H 0.1495 0.9626 0.1032 0.048 Uiso 1 1 calc R
C4 C 0.0481(2) 0.9165(3) 0.06932(11) 0.0333(10) Uani 1 1 d .
C12 C -0.1914(2) 0.7762(3) -0.02942(11) 0.0392(11) Uani 1 1 d .
H12 H -0.1975 0.8420 -0.0323 0.047 Uiso 1 1 calc R
C13 C -0.2413(3) 0.7149(4) -0.05218(12) 0.0462(12) Uani 1 1 d .
H13 H -0.2811 0.7397 -0.0708 0.055 Uiso 1 1 calc R
C14 C -0.2336(3) 0.6171(3) -0.04793(13) 0.0484(13) Uani 1 1 d .
H14 H -0.2688 0.5765 -0.0632 0.058 Uiso 1 1 calc R
C15 C -0.1737(2) 0.5794(3) -0.02098(12) 0.0398(11) Uani 1 1 d .
H15 H -0.1674 0.5135 -0.0184 0.048 Uiso 1 1 calc R
C19 C 0.0140(3) 0.3880(3) 0.07841(14) 0.0573(14) Uani 1 1 d .
H19 H -0.0286 0.3501 0.0670 0.069 Uiso 1 1 calc R
C20 C 0.0745(3) 0.3479(3) 0.10354(14) 0.0663(16) Uani 1 1 d .
H20 H 0.0727 0.2837 0.1097 0.080 Uiso 1 1 calc R
C21 C 0.1385(3) 0.4039(3) 0.11970(13) 0.0569(14) Uani 1 1 d .
H21 H 0.1806 0.3763 0.1363 0.068 Uiso 1 1 calc R
C22 C 0.1412(3) 0.4990(3) 0.11188(12) 0.0450(12) Uani 1 1 d .
H22 H 0.1851 0.5349 0.1232 0.054 Uiso 1 1 calc R
C24 C -0.0613(4) 0.7668(4) 0.12767(15) 0.0795(18) Uani 1 1 d .
H24B H -0.0147 0.8061 0.1312 0.119 Uiso 1 1 calc R
H24A H -0.0597 0.7295 0.1492 0.119 Uiso 1 1 calc R
H24C H -0.1075 0.8067 0.1229 0.119 Uiso 1 1 calc R
C28 C 0.1930(5) 0.1205(6) 0.17695(18) 0.096(2) Uani 1 1 d .
H28 H 0.2159 0.0796 0.1628 0.115 Uiso 1 1 calc R
C27 C 0.1310(4) 0.0892(5) 0.1905(2) 0.100(3) Uani 1 1 d .
H27 H 0.1115 0.0274 0.1855 0.120 Uiso 1 1 calc R
C26 C 0.0971(3) 0.1498(4) 0.21176(15) 0.0741(17) Uani 1 1 d .
H26 H 0.0545 0.1287 0.2208 0.089 Uiso 1 1 calc R
C25 C 0.1260(3) 0.2410(4) 0.21954(12) 0.0504(12) Uani 1 1 d .
N6 N 0.0000 0.2776(3) 0.2500 0.0488(15) Uani 1 2 d S
C31 C 0.0886(3) 0.4365(3) 0.23570(13) 0.0440(12) Uani 1 1 d .
C36 C 0.1100(3) 0.5089(4) 0.26073(15) 0.0624(15) Uani 1 1 d .
H36 H 0.1268 0.4943 0.2854 0.075 Uiso 1 1 calc R
C35 C 0.1068(3) 0.6036(4) 0.24948(18) 0.0791(18) Uani 1 1 d .
H35 H 0.1211 0.6522 0.2666 0.095 Uiso 1 1 calc R
C34 C 0.0828(3) 0.6255(4) 0.21347(18) 0.0751(17) Uani 1 1 d .
H34 H 0.0807 0.6892 0.2061 0.090 Uiso 1 1 calc R
C29 C 0.2215(4) 0.2106(5) 0.18383(16) 0.0805(19) Uani 1 1 d .
H29 H 0.2631 0.2316 0.1741 0.097 Uiso 1 1 calc R
C30 C 0.1882(3) 0.2720(4) 0.20561(14) 0.0624(15) Uani 1 1 d .
H30 H 0.2081 0.3336 0.2106 0.075 Uiso 1 1 calc R
C33 C 0.0617(3) 0.5553(4) 0.18801(15) 0.0647(16) Uani 1 1 d .
H33 H 0.0462 0.5708 0.1634 0.078 Uiso 1 1 calc R
C32 C 0.0635(3) 0.4602(4) 0.19911(14) 0.0567(14) Uani 1 1 d .
H32 H 0.0479 0.4122 0.1819 0.068 Uiso 1 1 calc R
C37 C 0.1507(3) 0.3023(3) 0.29398(13) 0.0454(12) Uani 1 1 d .
C42 C 0.2310(3) 0.3180(4) 0.29939(15) 0.0754(17) Uani 1 1 d .
H42 H 0.2521 0.3380 0.2800 0.090 Uiso 1 1 calc R
C41 C 0.2802(4) 0.3041(5) 0.33324(18) 0.083(2) Uani 1 1 d .
H41 H 0.3343 0.3149 0.3366 0.100 Uiso 1 1 calc R
C40 C 0.2504(4) 0.2747(4) 0.36189(17) 0.077(2) Uani 1 1 d .
H40 H 0.2842 0.2646 0.3846 0.092 Uiso 1 1 calc R
C39 C 0.1714(4) 0.2602(4) 0.35716(15) 0.0782(18) Uani 1 1 d .
H39 H 0.1509 0.2409 0.3768 0.094 Uiso 1 1 calc R
C38 C 0.1211(3) 0.2739(3) 0.32329(14) 0.0610(15) Uani 1 1 d .
H38 H 0.0670 0.2639 0.3203 0.073 Uiso 1 1 calc R
C50 C 0.1459(4) 0.4868(5) 0.87047(16) 0.091(2) Uani 1 1 d .
H50A H 0.1090 0.5304 0.8773 0.137 Uiso 1 1 calc R
H50C H 0.1194 0.4504 0.8496 0.137 Uiso 1 1 calc R
H50B H 0.1886 0.5222 0.8645 0.137 Uiso 1 1 calc R
C51 C 0.2953(6) 0.5259(7) 0.2069(2) 0.159(4) Uani 1 1 d .
H51C H 0.3374 0.5717 0.2091 0.239 Uiso 1 1 calc R
H51A H 0.2876 0.5105 0.2306 0.239 Uiso 1 1 calc R
H51B H 0.2474 0.5524 0.1922 0.239 Uiso 1 1 calc R
C52 C 0.4402(3) 0.5306(4) 0.14006(15) 0.0750(17) Uani 1 1 d .
H52C H 0.4446 0.5985 0.1436 0.112 Uiso 1 1 calc R
H52B H 0.4651 0.5124 0.1208 0.112 Uiso 1 1 calc R
H52A H 0.4659 0.4986 0.1622 0.112 Uiso 1 1 calc R
O53 O 0.5000 0.3751(13) 0.2500 0.354(12) Uani 1 2 d S
C53 C 0.4144(12) 0.3524(12) 0.2449(6) 0.200(12) Uani 0.50 1 d P
H53A H 0.3846 0.4108 0.2432 0.299 Uiso 0.50 1 calc PR
H53B H 0.4065 0.3158 0.2654 0.299 Uiso 0.50 1 calc PR
H53C H 0.3969 0.3160 0.2230 0.299 Uiso 0.50 1 calc PR
H50 H 0.191(3) 0.456(3) 0.9148(13) 0.048(18) Uiso 1 1 d .
H52 H 0.345(4) 0.535(5) 0.1155(19) 0.12(3) Uiso 1 1 d .
H3 H -0.093(3) 0.671(3) 0.0976(13) 0.043(18) Uiso 1 1 d .
H51 H 0.330(5) 0.457(6) 0.173(2) 0.13(4) Uiso 1 1 d .
H53 H 0.480(7) 0.455(6) 0.256(3) 0.09(4) Uiso 0.50 1 d P
H17 H -0.084(2) 0.481(2) 0.0316(9) 0.022(11) Uiso 1 1 d .

loop_
_atom_site_aniso_label
_atom_site_aniso_U_11
_atom_site_aniso_U_22
_atom_site_aniso_U_33
_atom_site_aniso_U_23
_atom_site_aniso_U_13
_atom_site_aniso_U_12
Os1 0.02337(13) 0.03451(14) 0.03173(13) -0.00245(13) 0.00597(9) -0.00503(13)
Mn1 0.0252(4) 0.0278(3) 0.0411(4) 0.0031(3) 0.0004(3) -0.0026(3)
P1 0.0430(8) 0.0449(8) 0.0374(7) -0.0016(6) -0.0018(6) 0.0031(6)
O1 0.0334(18) 0.0310(18) 0.061(2) 0.0107(15) -0.0055(15) 0.0011(14)
N4 0.025(2) 0.030(2) 0.035(2) -0.0027(16) 0.0073(17) -0.0035(16)
O3 0.065(3) 0.055(2) 0.054(2) -0.0143(19) 0.021(2) -0.020(2)
O50 0.082(3) 0.050(2) 0.058(3) -0.007(2) 0.001(2) -0.015(2)
O51 0.119(5) 0.147(6) 0.098(5) 0.038(4) 0.023(4) -0.022(4)
O52 0.068(3) 0.078(3) 0.064(3) 0.022(2) 0.001(2) -0.006(2)
N2 0.060(3) 0.055(3) 0.041(3) 0.005(2) 0.006(2) 0.004(2)
N1 0.026(2) 0.047(2) 0.053(2) 0.0085(18) 0.0080(19) -0.0030(17)
C17 0.034(3) 0.034(3) 0.049(3) -0.011(2) 0.008(2) -0.012(2)
N5 0.0235(19) 0.0300(19) 0.036(2) 0.0011(16) 0.0062(16) -0.0012(15)
O2 0.0365(18) 0.0269(17) 0.055(2) 0.0026(15) -0.0065(15) -0.0059(14)
C2 0.029(3) 0.042(3) 0.039(3) -0.007(2) 0.007(2) -0.005(2)
C3 0.037(3) 0.051(3) 0.041(3) -0.005(2) 0.011(2) -0.016(2)
N3 0.068(3) 0.059(3) 0.068(3) -0.024(3) 0.026(3) -0.021(2)
C1 0.033(2) 0.032(3) 0.032(2) -0.0039(18) 0.0070(19) -0.004(2)
C23 0.043(3) 0.037(3) 0.036(3) 0.002(2) 0.011(2) 0.012(2)
C18 0.049(3) 0.027(3) 0.043(3) -0.002(2) 0.011(2) 0.002(2)
C16 0.022(2) 0.038(3) 0.033(2) 0.000(2) 0.005(2) -0.0037(19)
C11 0.023(2) 0.035(2) 0.036(2) 0.000(2) 0.0081(18) 0.000(2)
C10 0.028(3) 0.042(3) 0.036(3) 0.004(2) 0.004(2) 0.005(2)
C9 0.028(2) 0.030(2) 0.036(3) -0.001(2) 0.006(2) 0.0011(19)
C8 0.045(3) 0.040(3) 0.042(3) 0.000(2) 0.011(2) 0.005(2)
C7 0.069(4) 0.029(3) 0.041(3) -0.006(2) 0.010(3) -0.004(2)
C6 0.053(3) 0.039(3) 0.046(3) -0.007(2) 0.009(3) -0.015(2)
C5 0.035(3) 0.035(3) 0.046(3) -0.002(2) 0.000(2) -0.007(2)
C4 0.031(3) 0.033(3) 0.037(3) 0.001(2) 0.012(2) -0.002(2)
C12 0.030(2) 0.043(3) 0.043(3) 0.003(2) 0.003(2) -0.0011(19)
C13 0.026(3) 0.064(3) 0.042(3) -0.001(2) -0.005(2) 0.000(2)
C14 0.036(3) 0.058(3) 0.048(3) -0.011(3) 0.005(2) -0.014(2)
C15 0.034(3) 0.042(3) 0.044(3) -0.002(2) 0.011(2) -0.007(2)
C19 0.076(4) 0.034(3) 0.054(3) -0.005(2) -0.001(3) -0.003(3)
C20 0.101(5) 0.026(3) 0.063(4) 0.006(3) -0.002(3) 0.011(3)
C21 0.072(4) 0.050(3) 0.043(3) 0.002(3) 0.000(3) 0.021(3)
C22 0.051(3) 0.043(3) 0.038(3) 0.004(2) 0.005(2) 0.007(2)
C24 0.099(5) 0.073(4) 0.066(4) -0.022(3) 0.018(3) -0.019(3)
C28 0.088(6) 0.114(7) 0.073(5) -0.026(4) -0.008(4) 0.041(5)
C27 0.080(5) 0.090(5) 0.114(6) -0.058(5) -0.012(5) 0.015(4)
C26 0.058(4) 0.079(4) 0.076(4) -0.026(4) -0.002(3) 0.002(3)
C25 0.053(3) 0.050(3) 0.040(3) -0.005(3) -0.009(2) 0.009(3)
N6 0.046(3) 0.044(3) 0.050(3) 0.000 -0.002(3) 0.000
C31 0.035(3) 0.051(3) 0.045(3) 0.001(2) 0.007(2) 0.003(2)
C36 0.066(4) 0.061(4) 0.054(3) -0.001(3) 0.001(3) -0.007(3)
C35 0.093(5) 0.052(4) 0.083(5) -0.009(3) 0.003(4) -0.007(3)
C34 0.081(4) 0.054(4) 0.088(5) 0.017(4) 0.015(4) -0.008(3)
C29 0.081(5) 0.101(5) 0.059(4) 0.016(4) 0.016(3) 0.042(4)
C30 0.072(4) 0.057(4) 0.059(3) 0.009(3) 0.015(3) 0.017(3)
C33 0.078(4) 0.063(4) 0.055(4) 0.017(3) 0.021(3) 0.016(3)
C32 0.064(4) 0.054(3) 0.053(3) -0.002(3) 0.014(3) 0.011(3)
C37 0.044(3) 0.043(3) 0.042(3) -0.003(2) -0.005(2) 0.006(2)
C42 0.054(4) 0.109(5) 0.057(4) -0.010(3) -0.002(3) 0.003(3)
C41 0.053(4) 0.103(5) 0.076(5) -0.020(4) -0.021(4) 0.013(3)
C40 0.095(5) 0.056(4) 0.058(4) 0.001(3) -0.028(4) 0.011(3)
C39 0.107(5) 0.064(4) 0.050(3) 0.017(3) -0.009(3) -0.010(4)
C38 0.069(4) 0.051(3) 0.053(3) 0.008(3) -0.008(3) -0.009(3)
C50 0.091(5) 0.100(5) 0.078(5) 0.018(4) 0.008(4) -0.015(4)
C51 0.213(12) 0.173(10) 0.094(7) -0.019(7) 0.040(7) -0.068(9)
C52 0.071(4) 0.074(4) 0.074(4) 0.001(3) 0.006(3) 0.003(3)
O53 0.28(2) 0.232(19) 0.50(3) 0.000 -0.01(2) 0.000
C53 0.21(2) 0.089(13) 0.24(2) 0.108(15) -0.05(2) -0.013(15)

loop_
_atom_type_symbol
_atom_type_description
_atom_type_scat_dispersion_real
_atom_type_scat_dispersion_imag
_atom_type_scat_source
C C 0.0033 0.0016 'International Tables Vol C Tables 4.2.6.8 and 6.1.1.4'
H H 0.0000 0.0000 'International Tables Vol C Tables 4.2.6.8 and 6.1.1.4'
N N 0.0061 0.0033 'International Tables Vol C Tables 4.2.6.8 and 6.1.1.4'
O O 0.0106 0.0060 'International Tables Vol C Tables 4.2.6.8 and 6.1.1.4'
P P 0.1023 0.0942 'International Tables Vol C Tables 4.2.6.8 and 6.1.1.4'
Mn Mn 0.3368 0.7283 'International Tables Vol C Tables 4.2.6.8 and 6.1.1.4'
Os Os -1.2165 7.6030 'International Tables Vol C Tables 4.2.6.8 and 6.1.1.4'

loop_
_geom_angle_atom_site_label_1
_geom_angle_atom_site_label_2
_geom_angle_atom_site_label_3
_geom_angle
_geom_angle_site_symmetry_1
_geom_angle_site_symmetry_3
C1 Os1 C1 180.0(2) 7_565 .
C1 Os1 C2 92.06(16) 7_565 .
C1 Os1 C2 87.94(16) . .
C1 Os1 C2 87.94(16) 7_565 7_565
C1 Os1 C2 92.06(16) . 7_565
C2 Os1 C2 180.0(3) . 7_565
C1 Os1 C3 89.48(16) 7_565 7_565
C1 Os1 C3 90.52(16) . 7_565
C2 Os1 C3 91.54(18) . 7_565
C2 Os1 C3 88.46(18) 7_565 7_565
C1 Os1 C3 90.52(16) 7_565 .
C1 Os1 C3 89.48(16) . .
C2 Os1 C3 88.46(18) . .
C2 Os1 C3 91.54(18) 7_565 .
C3 Os1 C3 180.0(3) 7_565 .
O1 Mn1 O2 91.88(12) . .
O1 Mn1 N4 92.72(13) . .
O2 Mn1 N4 171.26(14) . .
O1 Mn1 N5 175.04(13) . .
O2 Mn1 N5 92.68(13) . .
N4 Mn1 N5 82.51(13) . .
O1 Mn1 N1 92.21(13) . .
O2 Mn1 N1 95.35(13) . .
N4 Mn1 N1 91.89(13) . .
N5 Mn1 N1 89.30(13) . .
O1 Mn1 O3 88.35(14) . .
O2 Mn1 O3 89.35(14) . .
N4 Mn1 O3 83.36(14) . .
N5 Mn1 O3 89.75(14) . .
N1 Mn1 O3 175.24(13) . .
N6 P1 C25 109.0(2) . .
N6 P1 C31 114.1(2) . .
C25 P1 C31 108.2(2) . .
N6 P1 C37 111.17(19) . .
C25 P1 C37 106.1(2) . .
C31 P1 C37 107.9(2) . .
C23 O1 Mn1 129.0(3) . .
C17 N4 C16 122.9(4) . .
C17 N4 Mn1 124.0(3) . .
C16 N4 Mn1 113.0(2) . .
C24 O3 Mn1 127.4(3) . .
C24 O3 H3 110(4) . .
Mn1 O3 H3 122(4) . .
C50 O50 H50 106(4) . .
C51 O51 H51 111(6) . .
C52 O52 H52 103(6) . .
C1 N1 Mn1 139.9(3) . .
N4 C17 C18 126.4(4) . .
N4 C17 H17 118(2) . .
C18 C17 H17 116(2) . .
C10 N5 C11 121.9(4) . .
C10 N5 Mn1 125.0(3) . .
C11 N5 Mn1 112.9(2) . .
C4 O2 Mn1 128.9(3) . .
N2 C2 Os1 177.6(4) . .
N3 C3 Os1 177.1(4) . .
N1 C1 Os1 176.3(4) . .
O1 C23 C22 117.7(4) . .
O1 C23 C18 124.1(4) . .
C22 C23 C18 118.2(4) . .
C23 C18 C19 118.9(4) . .
C23 C18 C17 122.7(4) . .
C19 C18 C17 118.4(4) . .
C15 C16 C11 120.1(4) . .
C15 C16 N4 124.7(4) . .
C11 C16 N4 115.2(3) . .
C12 C11 C16 120.0(4) . .
C12 C11 N5 124.5(4) . .
C16 C11 N5 115.4(3) . .
N5 C10 C9 125.5(4) . .
N5 C10 H10 117.2 . .
C9 C10 H10 117.2 . .
C4 C9 C8 118.8(4) . .
C4 C9 C10 123.6(4) . .
C8 C9 C10 117.5(4) . .
C7 C8 C9 121.5(4) . .
C7 C8 H8 119.2 . .
C9 C8 H8 119.2 . .
C8 C7 C6 119.2(4) . .
C8 C7 H7 120.4 . .
C6 C7 H7 120.4 . .
C5 C6 C7 121.0(4) . .
C5 C6 H6 119.5 . .
C7 C6 H6 119.5 . .
C6 C5 C4 120.8(4) . .
C6 C5 H5 119.6 . .
C4 C5 H5 119.6 . .
O2 C4 C5 118.2(4) . .
O2 C4 C9 123.2(4) . .
C5 C4 C9 118.6(4) . .
C13 C12 C11 119.3(4) . .
C13 C12 H12 120.4 . .
C11 C12 H12 120.4 . .
C12 C13 C14 121.1(4) . .
C12 C13 H13 119.5 . .
C14 C13 H13 119.5 . .
C13 C14 C15 120.0(4) . .
C13 C14 H14 120.0 . .
C15 C14 H14 120.0 . .
C14 C15 C16 119.5(4) . .
C14 C15 H15 120.3 . .
C16 C15 H15 120.3 . .
C20 C19 C18 121.3(5) . .
C20 C19 H19 119.4 . .
C18 C19 H19 119.4 . .
C19 C20 C21 119.1(4) . .
C19 C20 H20 120.4 . .
C21 C20 H20 120.4 . .
C22 C21 C20 121.4(5) . .
C22 C21 H21 119.3 . .
C20 C21 H21 119.3 . .
C21 C22 C23 121.0(5) . .
C21 C22 H22 119.5 . .
C23 C22 H22 119.5 . .
O3 C24 H24B 109.5 . .
O3 C24 H24A 109.5 . .
H24B C24 H24A 109.5 . .
O3 C24 H24C 109.5 . .
H24B C24 H24C 109.5 . .
H24A C24 H24C 109.5 . .
C29 C28 C27 120.7(7) . .
C29 C28 H28 119.6 . .
C27 C28 H28 119.6 . .
C28 C27 C26 119.7(7) . .
C28 C27 H27 120.2 . .
C26 C27 H27 120.2 . .
C25 C26 C27 120.5(6) . .
C25 C26 H26 119.8 . .
C27 C26 H26 119.8 . .
C30 C25 C26 119.4(5) . .
C30 C25 P1 121.3(4) . .
C26 C25 P1 119.2(4) . .
P1 N6 P1 141.8(3) 2 .
C36 C31 C32 118.6(5) . .
C36 C31 P1 121.4(4) . .
C32 C31 P1 119.8(4) . .
C31 C36 C35 120.5(5) . .
C31 C36 H36 119.7 . .
C35 C36 H36 119.7 . .
C34 C35 C36 120.1(5) . .
C34 C35 H35 120.0 . .
C36 C35 H35 120.0 . .
C35 C34 C33 120.8(5) . .
C35 C34 H34 119.6 . .
C33 C34 H34 119.6 . .
C28 C29 C30 120.0(7) . .
C28 C29 H29 120.0 . .
C30 C29 H29 120.0 . .
C25 C30 C29 119.7(6) . .
C25 C30 H30 120.1 . .
C29 C30 H30 120.1 . .
C34 C33 C32 119.5(5) . .
C34 C33 H33 120.2 . .
C32 C33 H33 120.2 . .
C31 C32 C33 120.5(5) . .
C31 C32 H32 119.8 . .
C33 C32 H32 119.8 . .
C38 C37 C42 118.5(5) . .
C38 C37 P1 119.9(4) . .
C42 C37 P1 121.6(4) . .
C41 C42 C37 120.3(6) . .
C41 C42 H42 119.8 . .
C37 C42 H42 119.8 . .
C40 C41 C42 120.7(6) . .
C40 C41 H41 119.7 . .
C42 C41 H41 119.7 . .
C39 C40 C41 119.7(6) . .
C39 C40 H40 120.1 . .
C41 C40 H40 120.1 . .
C40 C39 C38 120.3(6) . .
C40 C39 H39 119.9 . .
C38 C39 H39 119.9 . .
C37 C38 C39 120.5(5) . .
C37 C38 H38 119.8 . .
C39 C38 H38 119.8 . .
O50 C50 H50A 109.5 . .
O50 C50 H50C 109.5 . .
H50A C50 H50C 109.5 . .
O50 C50 H50B 109.5 . .
H50A C50 H50B 109.5 . .
H50C C50 H50B 109.5 . .
O51 C51 H51C 109.5 . .
O51 C51 H51A 109.5 . .
H51C C51 H51A 109.5 . .
O51 C51 H51B 109.5 . .
H51C C51 H51B 109.5 . .
H51A C51 H51B 109.5 . .
O52 C52 H52C 109.5 . .
O52 C52 H52B 109.5 . .
H52C C52 H52B 109.5 . .
O52 C52 H52A 109.5 . .
H52C C52 H52A 109.5 . .
H52B C52 H52A 109.5 . .
C53 O53 C53 155(2) . 2_655
C53 O53 H53 85(5) . .
C53 O53 H53 119(6) 2_655 .
O53 C53 H53A 109.5 . .
O53 C53 H53B 109.5 . .
H53A C53 H53B 109.5 . .
O53 C53 H53C 109.5 . .
H53A C53 H53C 109.5 . .
H53B C53 H53C 109.5 . .

loop_
_geom_bond_atom_site_label_1
_geom_bond_atom_site_label_2
_geom_bond_distance
_geom_bond_site_symmetry_2
Os1 C1 2.047(4) 7_565
Os1 C1 2.047(4) .
Os1 C2 2.053(5) .
Os1 C2 2.053(5) 7_565
Os1 C3 2.064(5) 7_565
Os1 C3 2.064(5) .
Mn1 O1 1.859(3) .
Mn1 O2 1.865(3) .
Mn1 N4 1.985(3) .
Mn1 N5 1.985(3) .
Mn1 N1 2.221(4) .
Mn1 O3 2.340(4) .
P1 N6 1.567(2) .
P1 C25 1.793(5) .
P1 C31 1.794(5) .
P1 C37 1.795(4) .
O1 C23 1.311(5) .
N4 C17 1.290(5) .
N4 C16 1.434(5) .
O3 C24 1.386(6) .
O3 H3 0.70(4) .
O50 C50 1.383(6) .
O50 H50 0.73(4) .
O51 C51 1.372(9) .
O51 H51 0.78(7) .
O52 C52 1.395(6) .
O52 H52 0.71(6) .
N2 C2 1.150(5) .
N1 C1 1.130(5) .
C17 C18 1.419(6) .
C17 H17 0.86(3) .
N5 C10 1.298(5) .
N5 C11 1.432(5) .
O2 C4 1.326(5) .
C3 N3 1.146(5) .
C23 C22 1.400(6) .
C23 C18 1.408(6) .
C18 C19 1.415(6) .
C16 C15 1.381(5) .
C16 C11 1.393(5) .
C11 C12 1.383(5) .
C10 C9 1.425(5) .
C10 H10 0.9300 .
C9 C4 1.411(5) .
C9 C8 1.411(5) .
C8 C7 1.363(6) .
C8 H8 0.9300 .
C7 C6 1.386(6) .
C7 H7 0.9300 .
C6 C5 1.373(6) .
C6 H6 0.9300 .
C5 C4 1.399(5) .
C5 H5 0.9300 .
C12 C13 1.371(6) .
C12 H12 0.9300 .
C13 C14 1.380(6) .
C13 H13 0.9300 .
C14 C15 1.380(6) .
C14 H14 0.9300 .
C15 H15 0.9300 .
C19 C20 1.362(6) .
C19 H19 0.9300 .
C20 C21 1.380(7) .
C20 H20 0.9300 .
C21 C22 1.364(6) .
C21 H21 0.9300 .
C22 H22 0.9300 .
C24 H24B 0.9600 .
C24 H24A 0.9600 .
C24 H24C 0.9600 .
C28 C29 1.356(8) .
C28 C27 1.365(9) .
C28 H28 0.9300 .
C27 C26 1.385(7) .
C27 H27 0.9300 .
C26 C25 1.377(7) .
C26 H26 0.9300 .
C25 C30 1.374(7) .
N6 P1 1.567(2) 2
C31 C36 1.375(6) .
C31 C32 1.387(6) .
C36 C35 1.387(7) .
C36 H36 0.9300 .
C35 C34 1.359(7) .
C35 H35 0.9300 .
C34 C33 1.362(7) .
C34 H34 0.9300 .
C29 C30 1.400(7) .
C29 H29 0.9300 .
C30 H30 0.9300 .
C33 C32 1.392(6) .
C33 H33 0.9300 .
C32 H32 0.9300 .
C37 C38 1.378(7) .
C37 C42 1.379(7) .
C42 C41 1.375(7) .
C42 H42 0.9300 .
C41 C40 1.362(8) .
C41 H41 0.9300 .
C40 C39 1.357(8) .
C40 H40 0.9300 .
C39 C38 1.383(7) .
C39 H39 0.9300 .
C38 H38 0.9300 .
C50 H50A 0.9600 .
C50 H50C 0.9600 .
C50 H50B 0.9600 .
C51 H51C 0.9600 .
C51 H51A 0.9600 .
C51 H51B 0.9600 .
C52 H52C 0.9600 .
C52 H52B 0.9600 .
C52 H52A 0.9600 .
O53 C53 1.487(19) .
O53 C53 1.487(19) 2_655
O53 H53 1.20(9) .
C53 H53A 0.9600 .
C53 H53B 0.9600 .
C53 H53C 0.9600 .

loop_
_geom_hbond_atom_site_label_D
_geom_hbond_atom_site_label_H
_geom_hbond_atom_site_label_A
_geom_hbond_distance_DH
_geom_hbond_distance_HA
_geom_hbond_distance_DA
_geom_hbond_angle_DHA
C24 H24B O2 0.96 2.67 3.253(7) 119.8
